data_4067183
loop_
_publ_author_name
'Trunkely, Emily F.'
'Epshteyn, Albert'
'Zavalij, Peter Y.'
'Sita, Lawrence R.'

_publ_section_title
;
 Synthesis, Structural Characterization, and Preliminary Reactivity
 Profile of a Series of Monocyclopentadienyl, Monoacetamidinate
 Titanium(III) Alkyl Complexes Bearing \b-Hydrogens
;
_journal_issue 23
_journal_name_full Organometallics
_journal_page_first 6587
_journal_paper_doi 10.1021/om100877d
_journal_volume 29
_journal_year 2010
_chemical_absolute_configuration ad
_chemical_formula_moiety 'C22 H41 Cl N2 Ti'
_chemical_formula_sum 'C22 H41 Cl N2 Ti'
_chemical_formula_weight 416.92
_space_group_IT_number 33
_symmetry_cell_setting orthorhombic
_symmetry_space_group_name_Hall 'P 2c -2n'
_symmetry_space_group_name_H-M 'P n a 21'
_atom_sites_solution_hydrogens geom
_atom_sites_solution_primary direct
_atom_sites_solution_secondary difmap
_audit_creation_method 'SHELXL-97 & ZCIF'
_cell_angle_alpha 90.00
_cell_angle_beta 90.00
_cell_angle_gamma 90.00
_cell_formula_units_Z 4
_cell_length_a 17.7997(5)
_cell_length_b 8.8741(2)
_cell_length_c 14.9214(4)
_cell_measurement_reflns_used 22326
_cell_measurement_temperature 150(2)
_cell_measurement_theta_max 28.3
_cell_measurement_theta_min 2.6
_cell_volume 2356.93(11)
_computing_cell_refinement Apex2
_computing_data_collection 'Apex2 (Bruker, 2005)'
_computing_data_reduction Apex2
_computing_molecular_graphics 'XSHEL (Bruker, 2004)'
_computing_publication_material SHELXL-97
_computing_structure_refinement 'SHELXL-97 (Sheldrick, 1997)'
_computing_structure_solution 'SHELXS-97 (Sheldrick, 1990)'
_diffrn_ambient_temperature 150(2)
_diffrn_detector 'CCD area detector'
_diffrn_detector_area_resol_mean 0.0893
_diffrn_detector_type 'Bruker Smart Apex II'
_diffrn_measured_fraction_theta_full 0.997
_diffrn_measured_fraction_theta_max 0.997
_diffrn_measurement_details 610,610,610,1200,570
_diffrn_measurement_device_type 'three-circle diffractometer'
_diffrn_measurement_method '\w and \f scans'
_diffrn_measurement_specimen_support 'glass capillary'
_diffrn_orient_matrix_type standard
_diffrn_orient_matrix_UB_11 -0.0014051
_diffrn_orient_matrix_UB_12 -0.0023708
_diffrn_orient_matrix_UB_13 0.0561409
_diffrn_orient_matrix_UB_21 -0.1120600
_diffrn_orient_matrix_UB_22 -0.0069795
_diffrn_orient_matrix_UB_23 -0.0009151
_diffrn_orient_matrix_UB_31 0.0117912
_diffrn_orient_matrix_UB_32 -0.0666111
_diffrn_orient_matrix_UB_33 -0.0018988
_diffrn_radiation_monochromator graphite
_diffrn_radiation_source 'fine-focus sealed tube'
_diffrn_radiation_type MoK\a
_diffrn_radiation_wavelength 0.71073
_diffrn_reflns_av_R_equivalents 0.0182
_diffrn_reflns_av_sigmaI/netI 0.0158
_diffrn_reflns_limit_h_max 23
_diffrn_reflns_limit_h_min -23
_diffrn_reflns_limit_k_max 11
_diffrn_reflns_limit_k_min -11
_diffrn_reflns_limit_l_max 19
_diffrn_reflns_limit_l_min -19
_diffrn_reflns_number 30495
_diffrn_reflns_theta_full 27.50
_diffrn_reflns_theta_max 27.50
_diffrn_reflns_theta_min 2.29
_diffrn_source_current 30
_diffrn_source_voltage 50
_diffrn_standards_decay_% 0
_exptl_absorpt_coefficient_mu 0.485
_exptl_absorpt_correction_T_max 0.943
_exptl_absorpt_correction_T_min 0.842
_exptl_absorpt_correction_type multi-scan
_exptl_absorpt_process_details 'SADABS (Sheldrick, 1996)'
_exptl_crystal_colour purple
_exptl_crystal_density_diffrn 1.175
_exptl_crystal_density_method not-measured
_exptl_crystal_description plate
_exptl_crystal_F_000 904
_exptl_crystal_id ' '
_exptl_crystal_size_max 0.40
_exptl_crystal_size_mid 0.40
_exptl_crystal_size_min 0.12
_refine_diff_density_max 0.291
_refine_diff_density_min -0.162
_refine_diff_density_rms 0.034
_refine_ls_abs_structure_details '(Flack, 1983)'
_refine_ls_abs_structure_Flack 0.011(15)
_refine_ls_extinction_method none
_refine_ls_goodness_of_fit_ref 1.000
_refine_ls_hydrogen_treatment refU
_refine_ls_matrix_type full
_refine_ls_number_parameters 269
_refine_ls_number_reflns 5347
_refine_ls_number_restraints 3
_refine_ls_restrained_S_all 1.000
_refine_ls_R_factor_all 0.0230
_refine_ls_R_factor_gt 0.0222
_refine_ls_shift/su_max 0.001
_refine_ls_shift/su_mean 0.000
_refine_ls_structure_factor_coef Fsqd
_refine_ls_weighting_details 'w=1/[\s^2^(Fo^2^)+(0.0134P)^2^+0.95P], P=(max(Fo^2^,0)+2Fc^2^)/3'
_refine_ls_weighting_scheme calc
_refine_ls_wR_factor_gt 0.0502
_refine_ls_wR_factor_ref 0.0505
_reflns_Friedel_coverage 0.904
_reflns_number_gt 5211
_reflns_number_total 5347
_reflns_threshold_expression >2sigma(I)
_cod_data_source_file om100877d_si_011.cif
_cod_data_source_block cmpd_13
_cod_depositor_comments
;
The following automatic conversions were performed:

'_symmetry_cell_setting' value 'Orthorhombic' changed to
'orthorhombic' according to
/home/saulius/struct/CIF-dictionaries/cif_core.dic dictionary named
'cif_core.dic' version 2.4.1 from 2010-06-29.

Automatic conversion script
Id: cif_fix_values 1715 2011-07-08 13:25:40Z adriana 
;
_cod_original_sg_symbol_H-M Pna21
_cod_database_code 4067183

loop_
_symmetry_equiv_pos_as_xyz
'x, y, z'
'-x, -y, z+1/2'
'x+1/2, -y+1/2, z'
'-x+1/2, y+1/2, z+1/2'

loop_
_atom_site_label
_atom_site_type_symbol
_atom_site_fract_x
_atom_site_fract_y
_atom_site_fract_z
_atom_site_U_iso_or_equiv
_atom_site_adp_type
_atom_site_occupancy
_atom_site_symmetry_multiplicity
_atom_site_calc_flag
_atom_site_refinement_flags
Ti1 Ti 0.438555(12) 0.85966(2) 1.021458(15) 0.01757(5) Uani 1 1 d .
Cl1 Cl 0.49112(2) 0.86381(4) 1.16362(2) 0.03074(8) Uani 1 1 d .
C1 C 0.54180(8) 0.93831(16) 0.96355(10) 0.0234(3) Uani 1 1 d D
H1A H 0.5822(7) 0.8706(16) 0.9795(11) 0.031(3) Uiso 1 1 d D
H1B H 0.5335(9) 0.9362(19) 0.9004(6) 0.031(3) Uiso 1 1 d D
C2 C 0.56758(8) 1.09896(17) 0.98672(10) 0.0271(3) Uani 1 1 d .
H2 H 0.5218 1.1606 0.9994 0.039(5) Uiso 1 1 calc R
C3 C 0.60855(9) 1.17092(18) 0.90735(11) 0.0344(3) Uani 1 1 d .
H3A H 0.5753 1.1723 0.8550 0.041(3) Uiso 1 1 calc R
H3B H 0.6537 1.1123 0.8934 0.041(3) Uiso 1 1 calc R
H3C H 0.6229 1.2743 0.9228 0.041(3) Uiso 1 1 calc R
C4 C 0.61785(9) 1.1051(2) 1.06925(11) 0.0374(4) Uani 1 1 d .
H4A H 0.6640 1.0479 1.0578 0.047(3) Uiso 1 1 calc R
H4B H 0.5913 1.0611 1.1205 0.047(3) Uiso 1 1 calc R
H4C H 0.6306 1.2102 1.0825 0.047(3) Uiso 1 1 calc R
N11 N 0.34694(7) 0.97554(13) 1.08048(8) 0.0238(2) Uani 1 1 d .
N12 N 0.38394(6) 1.02888(12) 0.94413(7) 0.0202(2) Uani 1 1 d .
C10 C 0.34312(7) 1.07448(14) 1.01402(10) 0.0226(2) Uani 1 1 d .
C11 C 0.29964(9) 1.22024(16) 1.01681(13) 0.0352(3) Uani 1 1 d .
H11A H 0.2714 1.2323 0.9609 0.052(3) Uiso 1 1 calc R
H11B H 0.3346 1.3047 1.0239 0.052(3) Uiso 1 1 calc R
H11C H 0.2646 1.2184 1.0675 0.052(3) Uiso 1 1 calc R
C12 C 0.31944(9) 0.99759(17) 1.17227(10) 0.0304(3) Uani 1 1 d .
H12 H 0.3402 0.9111 1.2074 0.031(5) Uiso 1 1 calc R
C13 C 0.23433(10) 0.9839(2) 1.18039(13) 0.0427(4) Uani 1 1 d .
H13A H 0.2175 0.8920 1.1500 0.054(3) Uiso 1 1 calc R
H13B H 0.2105 1.0717 1.1525 0.054(3) Uiso 1 1 calc R
H13C H 0.2203 0.9792 1.2438 0.054(3) Uiso 1 1 calc R
C14 C 0.35017(12) 1.1396(2) 1.21837(12) 0.0419(4) Uani 1 1 d .
H14A H 0.3230 1.2283 1.1964 0.056(4) Uiso 1 1 calc R
H14B H 0.4038 1.1504 1.2048 0.056(4) Uiso 1 1 calc R
H14C H 0.3433 1.1309 1.2833 0.056(4) Uiso 1 1 calc R
C15 C 0.38999(8) 1.10878(16) 0.85803(9) 0.0248(3) Uani 1 1 d .
H15 H 0.4315 1.0578 0.8246 0.023(4) Uiso 1 1 calc R
C16 C 0.31978(10) 1.09120(19) 0.79957(11) 0.0356(4) Uani 1 1 d .
H16A H 0.2778 1.1459 0.8270 0.041(3) Uiso 1 1 calc R
H16B H 0.3069 0.9842 0.7946 0.041(3) Uiso 1 1 calc R
H16C H 0.3297 1.1323 0.7398 0.041(3) Uiso 1 1 calc R
C17 C 0.41204(9) 1.27602(16) 0.86293(10) 0.0305(3) Uani 1 1 d .
H17A H 0.4507 1.2898 0.9090 0.037(3) Uiso 1 1 calc R
H17B H 0.3678 1.3364 0.8782 0.037(3) Uiso 1 1 calc R
H17C H 0.4317 1.3085 0.8047 0.037(3) Uiso 1 1 calc R
C20 C 0.35332(8) 0.67920(16) 0.96306(10) 0.0263(3) Uani 1 1 d .
C21 C 0.37994(9) 0.62307(15) 1.04568(10) 0.0273(3) Uani 1 1 d .
C22 C 0.45787(9) 0.59159(15) 1.03593(11) 0.0303(3) Uani 1 1 d .
C23 C 0.47916(8) 0.63040(15) 0.94753(10) 0.0271(3) Uani 1 1 d .
C24 C 0.41452(8) 0.68400(15) 0.90226(10) 0.0249(3) Uani 1 1 d .
C25 C 0.27296(9) 0.7197(2) 0.94240(12) 0.0373(4) Uani 1 1 d .
H25A H 0.2432 0.6274 0.9362 0.083(5) Uiso 1 1 calc R
H25B H 0.2709 0.7769 0.8863 0.083(5) Uiso 1 1 calc R
H25C H 0.2525 0.7811 0.9912 0.083(5) Uiso 1 1 calc R
C26 C 0.33412(11) 0.59942(19) 1.12941(12) 0.0415(4) Uani 1 1 d .
H26A H 0.3234 0.4918 1.1368 0.091(5) Uiso 1 1 calc R
H26B H 0.2868 0.6551 1.1245 0.091(5) Uiso 1 1 calc R
H26C H 0.3624 0.6360 1.1814 0.091(5) Uiso 1 1 calc R
C27 C 0.50671(12) 0.5164(2) 1.10455(13) 0.0473(5) Uani 1 1 d .
H27A H 0.5580 0.5555 1.0998 0.060(4) Uiso 1 1 calc R
H27B H 0.5070 0.4074 1.0941 0.060(4) Uiso 1 1 calc R
H27C H 0.4870 0.5371 1.1646 0.060(4) Uiso 1 1 calc R
C28 C 0.55309(9) 0.59859(19) 0.90384(13) 0.0384(4) Uani 1 1 d .
H28A H 0.5503 0.5024 0.8718 0.054(3) Uiso 1 1 calc R
H28B H 0.5924 0.5931 0.9497 0.054(3) Uiso 1 1 calc R
H28C H 0.5650 0.6795 0.8614 0.054(3) Uiso 1 1 calc R
C29 C 0.41246(10) 0.72304(18) 0.80433(10) 0.0340(3) Uani 1 1 d .
H29A H 0.3634 0.7665 0.7894 0.053(3) Uiso 1 1 calc R
H29B H 0.4206 0.6317 0.7687 0.053(3) Uiso 1 1 calc R
H29C H 0.4520 0.7964 0.7910 0.053(3) Uiso 1 1 calc R

loop_
_atom_site_aniso_label
_atom_site_aniso_U_11
_atom_site_aniso_U_22
_atom_site_aniso_U_33
_atom_site_aniso_U_23
_atom_site_aniso_U_13
_atom_site_aniso_U_12
Ti1 0.01847(10) 0.01685(9) 0.01739(10) -0.00150(10) -0.00116(9) 0.00083(8)
Cl1 0.03221(18) 0.03952(19) 0.02048(15) -0.00012(15) -0.00611(13) -0.00077(15)
C1 0.0204(6) 0.0246(7) 0.0252(7) -0.0041(5) -0.0002(5) 0.0002(5)
C2 0.0211(7) 0.0265(7) 0.0336(7) -0.0063(6) -0.0001(5) -0.0005(6)
C3 0.0339(8) 0.0302(8) 0.0390(9) 0.0031(7) -0.0037(7) -0.0053(7)
C4 0.0335(8) 0.0436(9) 0.0352(9) -0.0063(7) -0.0037(7) -0.0132(7)
N11 0.0257(6) 0.0240(6) 0.0217(6) -0.0010(5) 0.0037(5) 0.0029(5)
N12 0.0202(5) 0.0202(5) 0.0203(5) 0.0007(4) -0.0003(4) 0.0019(4)
C10 0.0187(5) 0.0226(6) 0.0265(7) -0.0007(6) -0.0010(6) 0.0012(5)
C11 0.0393(8) 0.0321(7) 0.0342(8) 0.0047(7) 0.0104(8) 0.0152(6)
C12 0.0388(8) 0.0286(7) 0.0238(7) 0.0013(6) 0.0107(6) 0.0052(6)
C13 0.0409(9) 0.0416(9) 0.0457(10) 0.0082(8) 0.0190(8) 0.0061(8)
C14 0.0623(12) 0.0359(9) 0.0274(8) -0.0076(7) 0.0076(8) 0.0026(9)
C15 0.0283(7) 0.0250(7) 0.0212(7) 0.0027(5) 0.0007(5) 0.0040(6)
C16 0.0417(9) 0.0359(8) 0.0292(8) 0.0022(7) -0.0120(7) 0.0031(7)
C17 0.0357(8) 0.0256(7) 0.0301(8) 0.0051(6) 0.0028(6) 0.0016(6)
C20 0.0284(7) 0.0216(7) 0.0289(7) -0.0065(6) 0.0000(6) -0.0064(6)
C21 0.0364(8) 0.0181(6) 0.0274(8) -0.0021(5) 0.0037(6) -0.0054(6)
C22 0.0412(8) 0.0162(6) 0.0335(9) -0.0006(6) -0.0022(7) 0.0040(5)
C23 0.0305(7) 0.0176(7) 0.0332(8) -0.0054(5) 0.0017(6) 0.0014(5)
C24 0.0321(7) 0.0176(6) 0.0250(7) -0.0059(5) -0.0004(6) -0.0037(5)
C25 0.0253(7) 0.0407(9) 0.0459(9) -0.0075(7) -0.0056(7) -0.0071(7)
C26 0.0596(11) 0.0289(8) 0.0361(9) 0.0000(7) 0.0167(8) -0.0104(8)
C27 0.0645(12) 0.0319(9) 0.0455(10) 0.0067(8) -0.0105(9) 0.0153(9)
C28 0.0356(9) 0.0273(8) 0.0521(10) -0.0097(7) 0.0095(7) 0.0057(7)
C29 0.0495(10) 0.0291(8) 0.0236(7) -0.0071(6) -0.0014(7) -0.0036(7)

loop_
_atom_type_symbol
_atom_type_description
_atom_type_scat_dispersion_real
_atom_type_scat_dispersion_imag
_atom_type_scat_source
C C 0.0033 0.0016 'International Tables Vol C Tables 4.2.6.8 and 6.1.1.4'
H H 0.0000 0.0000 'International Tables Vol C Tables 4.2.6.8 and 6.1.1.4'
N N 0.0061 0.0033 'International Tables Vol C Tables 4.2.6.8 and 6.1.1.4'
Cl Cl 0.1484 0.1585 'International Tables Vol C Tables 4.2.6.8 and 6.1.1.4'
Ti Ti 0.2776 0.4457 'International Tables Vol C Tables 4.2.6.8 and 6.1.1.4'

loop_
_geom_angle_atom_site_label_1
_geom_angle_atom_site_label_2
_geom_angle_atom_site_label_3
_geom_angle
N11 Ti1 N12 62.07(4)
N11 Ti1 C1 131.91(5)
N12 Ti1 C1 86.76(5)
N11 Ti1 Cl1 85.56(3)
N12 Ti1 Cl1 131.98(3)
C1 Ti1 Cl1 91.01(4)
N11 Ti1 C20 89.32(5)
N12 Ti1 C20 89.14(5)
C1 Ti1 C20 128.25(5)
Cl1 Ti1 C20 127.22(4)
N11 Ti1 C21 91.59(5)
N12 Ti1 C21 120.40(5)
C1 Ti1 C21 136.50(5)
Cl1 Ti1 C21 92.99(4)
C20 Ti1 C21 34.62(5)
N11 Ti1 C24 119.03(5)
N12 Ti1 C24 88.57(5)
C1 Ti1 C24 93.75(5)
Cl1 Ti1 C24 139.39(4)
C20 Ti1 C24 34.55(5)
C21 Ti1 C24 57.34(5)
N11 Ti1 C22 123.41(5)
N12 Ti1 C22 143.99(5)
C1 Ti1 C22 103.56(5)
Cl1 Ti1 C22 82.90(4)
C20 Ti1 C22 57.21(5)
C21 Ti1 C22 34.57(5)
C24 Ti1 C22 56.79(5)
N11 Ti1 C23 145.64(5)
N12 Ti1 C23 118.78(5)
C1 Ti1 C23 80.47(5)
Cl1 Ti1 C23 108.02(4)
C20 Ti1 C23 57.11(5)
C21 Ti1 C23 57.16(5)
C24 Ti1 C23 34.12(5)
C22 Ti1 C23 34.01(5)
C2 C1 Ti1 117.80(9)
C2 C1 H1A 107.4(10)
Ti1 C1 H1A 109.6(10)
C2 C1 H1B 106.6(11)
Ti1 C1 H1B 104.9(10)
H1A C1 H1B 110.3(14)
C4 C2 C3 109.32(12)
C4 C2 C1 112.97(13)
C3 C2 C1 110.81(13)
C4 C2 H2 107.9
C3 C2 H2 107.9
C1 C2 H2 107.9
C2 C3 H3A 109.5
C2 C3 H3B 109.5
H3A C3 H3B 109.5
C2 C3 H3C 109.5
H3A C3 H3C 109.5
H3B C3 H3C 109.5
C2 C4 H4A 109.5
C2 C4 H4B 109.5
H4A C4 H4B 109.5
C2 C4 H4C 109.5
H4A C4 H4C 109.5
H4B C4 H4C 109.5
C10 N11 C12 126.33(12)
C10 N11 Ti1 92.86(8)
C12 N11 Ti1 135.16(10)
C10 N12 C15 125.19(11)
C10 N12 Ti1 92.23(8)
C15 N12 Ti1 141.24(9)
N11 C10 N12 110.85(11)
N11 C10 C11 125.00(13)
N12 C10 C11 124.15(13)
C10 C11 H11A 109.5
C10 C11 H11B 109.5
H11A C11 H11B 109.5
C10 C11 H11C 109.5
H11A C11 H11C 109.5
H11B C11 H11C 109.5
N11 C12 C13 113.26(14)
N11 C12 C14 114.11(13)
C13 C12 C14 112.54(14)
N11 C12 H12 105.3
C13 C12 H12 105.3
C14 C12 H12 105.3
C12 C13 H13A 109.5
C12 C13 H13B 109.5
H13A C13 H13B 109.5
C12 C13 H13C 109.5
H13A C13 H13C 109.5
H13B C13 H13C 109.5
C12 C14 H14A 109.5
C12 C14 H14B 109.5
H14A C14 H14B 109.5
C12 C14 H14C 109.5
H14A C14 H14C 109.5
H14B C14 H14C 109.5
N12 C15 C16 112.86(12)
N12 C15 C17 116.27(12)
C16 C15 C17 109.50(12)
N12 C15 H15 105.8
C16 C15 H15 105.8
C17 C15 H15 105.8
C15 C16 H16A 109.5
C15 C16 H16B 109.5
H16A C16 H16B 109.5
C15 C16 H16C 109.5
H16A C16 H16C 109.5
H16B C16 H16C 109.5
C15 C17 H17A 109.5
C15 C17 H17B 109.5
H17A C17 H17B 109.5
C15 C17 H17C 109.5
H17A C17 H17C 109.5
H17B C17 H17C 109.5
C21 C20 C24 108.15(12)
C21 C20 C25 125.56(14)
C24 C20 C25 126.24(14)
C21 C20 Ti1 72.70(8)
C24 C20 Ti1 73.94(8)
C25 C20 Ti1 121.43(10)
C20 C21 C22 107.90(13)
C20 C21 C26 126.28(15)
C22 C21 C26 125.82(15)
C20 C21 Ti1 72.68(8)
C22 C21 Ti1 74.29(8)
C26 C21 Ti1 119.19(10)
C23 C22 C21 107.99(13)
C23 C22 C27 126.12(15)
C21 C22 C27 125.64(15)
C23 C22 Ti1 73.43(8)
C21 C22 Ti1 71.14(8)
C27 C22 Ti1 125.61(11)
C22 C23 C24 107.97(13)
C22 C23 C28 126.60(15)
C24 C23 C28 124.77(15)
C22 C23 Ti1 72.56(8)
C24 C23 Ti1 72.12(8)
C28 C23 Ti1 128.25(10)
C23 C24 C20 107.99(13)
C23 C24 C29 124.13(14)
C20 C24 C29 127.62(14)
C23 C24 Ti1 73.76(8)
C20 C24 Ti1 71.51(8)
C29 C24 Ti1 125.07(10)
C20 C25 H25A 109.5
C20 C25 H25B 109.5
H25A C25 H25B 109.5
C20 C25 H25C 109.5
H25A C25 H25C 109.5
H25B C25 H25C 109.5
C21 C26 H26A 109.5
C21 C26 H26B 109.5
H26A C26 H26B 109.5
C21 C26 H26C 109.5
H26A C26 H26C 109.5
H26B C26 H26C 109.5
C22 C27 H27A 109.5
C22 C27 H27B 109.5
H27A C27 H27B 109.5
C22 C27 H27C 109.5
H27A C27 H27C 109.5
H27B C27 H27C 109.5
C23 C28 H28A 109.5
C23 C28 H28B 109.5
H28A C28 H28B 109.5
C23 C28 H28C 109.5
H28A C28 H28C 109.5
H28B C28 H28C 109.5
C24 C29 H29A 109.5
C24 C29 H29B 109.5
H29A C29 H29B 109.5
C24 C29 H29C 109.5
H29A C29 H29C 109.5
H29B C29 H29C 109.5

loop_
_geom_bond_atom_site_label_1
_geom_bond_atom_site_label_2
_geom_bond_distance
Ti1 N11 2.1195(12)
Ti1 N12 2.1287(11)
Ti1 C1 2.1474(14)
Ti1 Cl1 2.3187(4)
Ti1 C20 2.3718(14)
Ti1 C21 2.3722(14)
Ti1 C24 2.4033(13)
Ti1 C22 2.4132(14)
Ti1 C23 2.4245(14)
C1 C2 1.537(2)
C1 H1A 0.967(9)
C1 H1B 0.955(9)
C2 C4 1.523(2)
C2 C3 1.530(2)
C2 H2 1.0000
C3 H3A 0.9800
C3 H3B 0.9800
C3 H3C 0.9800
C4 H4A 0.9800
C4 H4B 0.9800
C4 H4C 0.9800
N11 C10 1.3263(18)
N11 C12 1.4675(18)
N12 C10 1.3339(18)
N12 C15 1.4713(17)
C10 C11 1.5079(17)
C11 H11A 0.9800
C11 H11B 0.9800
C11 H11C 0.9800
C12 C13 1.525(2)
C12 C14 1.537(2)
C12 H12 1.0000
C13 H13A 0.9800
C13 H13B 0.9800
C13 H13C 0.9800
C14 H14A 0.9800
C14 H14B 0.9800
C14 H14C 0.9800
C15 C16 1.532(2)
C15 C17 1.537(2)
C15 H15 1.0000
C16 H16A 0.9800
C16 H16B 0.9800
C16 H16C 0.9800
C17 H17A 0.9800
C17 H17B 0.9800
C17 H17C 0.9800
C20 C21 1.411(2)
C20 C24 1.418(2)
C20 C25 1.507(2)
C21 C22 1.422(2)
C21 C26 1.507(2)
C22 C23 1.415(2)
C22 C27 1.500(2)
C23 C24 1.417(2)
C23 C28 1.495(2)
C24 C29 1.502(2)
C25 H25A 0.9800
C25 H25B 0.9800
C25 H25C 0.9800
C26 H26A 0.9800
C26 H26B 0.9800
C26 H26C 0.9800
C27 H27A 0.9800
C27 H27B 0.9800
C27 H27C 0.9800
C28 H28A 0.9800
C28 H28B 0.9800
C28 H28C 0.9800
C29 H29A 0.9800
C29 H29B 0.9800
C29 H29C 0.9800

loop_
_geom_torsion_atom_site_label_1
_geom_torsion_atom_site_label_2
_geom_torsion_atom_site_label_3
_geom_torsion_atom_site_label_4
_geom_torsion
N11 Ti1 C1 C2 18.20(14)
N12 Ti1 C1 C2 65.25(11)
Cl1 Ti1 C1 C2 -66.74(11)
C20 Ti1 C1 C2 151.60(10)
C21 Ti1 C1 C2 -162.16(10)
C24 Ti1 C1 C2 153.61(11)
C22 Ti1 C1 C2 -149.68(11)
C23 Ti1 C1 C2 -174.84(12)
Ti1 C1 C2 C4 90.49(13)
Ti1 C1 C2 C3 -146.46(11)
N12 Ti1 N11 C10 -8.67(8)
C1 Ti1 N11 C10 47.14(11)
Cl1 Ti1 N11 C10 134.51(8)
C20 Ti1 N11 C10 -98.07(9)
C21 Ti1 N11 C10 -132.62(9)
C24 Ti1 N11 C10 -79.63(9)
C22 Ti1 N11 C10 -147.02(8)
C23 Ti1 N11 C10 -109.64(11)
N12 Ti1 N11 C12 -161.74(15)
C1 Ti1 N11 C12 -105.92(14)
Cl1 Ti1 N11 C12 -18.55(13)
C20 Ti1 N11 C12 108.87(14)
C21 Ti1 N11 C12 74.32(14)
C24 Ti1 N11 C12 127.31(13)
C22 Ti1 N11 C12 59.92(15)
C23 Ti1 N11 C12 97.30(15)
N11 Ti1 N12 C10 8.62(8)
C1 Ti1 N12 C10 -133.31(8)
Cl1 Ti1 N12 C10 -44.87(9)
C20 Ti1 N12 C10 98.30(8)
C21 Ti1 N12 C10 82.67(9)
C24 Ti1 N12 C10 132.85(8)
C22 Ti1 N12 C10 117.93(10)
C23 Ti1 N12 C10 149.41(8)
N11 Ti1 N12 C15 174.54(15)
C1 Ti1 N12 C15 32.61(14)
Cl1 Ti1 N12 C15 121.04(13)
C20 Ti1 N12 C15 -95.78(14)
C21 Ti1 N12 C15 -111.41(14)
C24 Ti1 N12 C15 -61.23(14)
C22 Ti1 N12 C15 -76.15(17)
C23 Ti1 N12 C15 -44.67(15)
C12 N11 C10 N12 169.79(13)
Ti1 N11 C10 N12 13.15(11)
C12 N11 C10 C11 -9.4(2)
Ti1 N11 C10 C11 -166.02(12)
C15 N12 C10 N11 177.65(12)
Ti1 N12 C10 N11 -13.09(11)
C15 N12 C10 C11 -3.2(2)
Ti1 N12 C10 C11 166.09(12)
C10 N11 C12 C13 76.51(19)
Ti1 N11 C12 C13 -137.66(13)
C10 N11 C12 C14 -54.0(2)
Ti1 N11 C12 C14 91.83(17)
C10 N12 C15 C16 -75.23(17)
Ti1 N12 C15 C16 122.08(14)
C10 N12 C15 C17 52.50(18)
Ti1 N12 C15 C17 -110.19(15)
N11 Ti1 C20 C21 -93.78(9)
N12 Ti1 C20 C21 -155.86(9)
C1 Ti1 C20 C21 118.95(10)
Cl1 Ti1 C20 C21 -9.88(10)
C24 Ti1 C20 C21 115.41(12)
C22 Ti1 C20 C21 37.73(8)
C23 Ti1 C20 C21 78.47(9)
N11 Ti1 C20 C24 150.81(9)
N12 Ti1 C20 C24 88.73(9)
C1 Ti1 C20 C24 3.54(12)
Cl1 Ti1 C20 C24 -125.29(8)
C21 Ti1 C20 C24 -115.41(12)
C22 Ti1 C20 C24 -77.68(9)
C23 Ti1 C20 C24 -36.94(8)
N11 Ti1 C20 C25 27.78(13)
N12 Ti1 C20 C25 -34.29(13)
C1 Ti1 C20 C25 -119.48(13)
Cl1 Ti1 C20 C25 111.68(12)
C21 Ti1 C20 C25 121.57(17)
C24 Ti1 C20 C25 -123.02(17)
C22 Ti1 C20 C25 159.30(15)
C23 Ti1 C20 C25 -159.96(15)
C24 C20 C21 C22 -0.52(16)
C25 C20 C21 C22 176.84(14)
Ti1 C20 C21 C22 -66.50(10)
C24 C20 C21 C26 179.86(14)
C25 C20 C21 C26 -2.8(2)
Ti1 C20 C21 C26 113.88(15)
C24 C20 C21 Ti1 65.99(9)
C25 C20 C21 Ti1 -116.66(15)
N11 Ti1 C21 C20 86.50(9)
N12 Ti1 C21 C20 28.30(10)
C1 Ti1 C21 C20 -93.24(11)
Cl1 Ti1 C21 C20 172.13(8)
C24 Ti1 C21 C20 -37.47(8)
C22 Ti1 C21 C20 -114.97(12)
C23 Ti1 C21 C20 -78.30(9)
N11 Ti1 C21 C22 -158.54(9)
N12 Ti1 C21 C22 143.27(8)
C1 Ti1 C21 C22 21.73(12)
Cl1 Ti1 C21 C22 -72.90(8)
C20 Ti1 C21 C22 114.97(12)
C24 Ti1 C21 C22 77.49(9)
C23 Ti1 C21 C22 36.66(9)
N11 Ti1 C21 C26 -35.90(14)
N12 Ti1 C21 C26 -94.10(14)
C1 Ti1 C21 C26 144.37(13)
Cl1 Ti1 C21 C26 49.74(13)
C20 Ti1 C21 C26 -122.40(17)
C24 Ti1 C21 C26 -159.87(16)
C22 Ti1 C21 C26 122.64(17)
C23 Ti1 C21 C26 159.30(16)
C20 C21 C22 C23 0.75(16)
C26 C21 C22 C23 -179.62(14)
Ti1 C21 C22 C23 -64.67(10)
C20 C21 C22 C27 -173.76(15)
C26 C21 C22 C27 5.9(2)
Ti1 C21 C22 C27 120.81(15)
C20 C21 C22 Ti1 65.43(10)
C26 C21 C22 Ti1 -114.95(15)
N11 Ti1 C22 C23 142.23(9)
N12 Ti1 C22 C23 54.90(13)
C1 Ti1 C22 C23 -48.56(10)
Cl1 Ti1 C22 C23 -137.89(9)
C20 Ti1 C22 C23 78.46(9)
C21 Ti1 C22 C23 116.24(13)
C24 Ti1 C22 C23 36.99(9)
N11 Ti1 C22 C21 25.99(11)
N12 Ti1 C22 C21 -61.34(12)
C1 Ti1 C22 C21 -164.80(9)
Cl1 Ti1 C22 C21 105.87(8)
C20 Ti1 C22 C21 -37.78(8)
C24 Ti1 C22 C21 -79.25(9)
C23 Ti1 C22 C21 -116.24(13)
N11 Ti1 C22 C27 -94.86(15)
N12 Ti1 C22 C27 177.82(13)
C1 Ti1 C22 C27 74.35(15)
Cl1 Ti1 C22 C27 -14.97(14)
C20 Ti1 C22 C27 -158.63(17)
C21 Ti1 C22 C27 -120.85(18)
C24 Ti1 C22 C27 159.90(17)
C23 Ti1 C22 C27 122.91(19)
C21 C22 C23 C24 -0.70(16)
C27 C22 C23 C24 173.78(15)
Ti1 C22 C23 C24 -63.88(10)
C21 C22 C23 C28 -171.73(14)
C27 C22 C23 C28 2.8(2)
Ti1 C22 C23 C28 125.10(15)
C21 C22 C23 Ti1 63.17(9)
C27 C22 C23 Ti1 -122.35(15)
N11 Ti1 C23 C22 -64.95(13)
N12 Ti1 C23 C22 -146.71(8)
C1 Ti1 C23 C22 132.36(10)
Cl1 Ti1 C23 C22 44.41(9)
C20 Ti1 C23 C22 -78.77(10)
C21 Ti1 C23 C22 -37.28(9)
C24 Ti1 C23 C22 -116.18(13)
N11 Ti1 C23 C24 51.23(13)
N12 Ti1 C23 C24 -30.53(10)
C1 Ti1 C23 C24 -111.46(9)
Cl1 Ti1 C23 C24 160.59(8)
C20 Ti1 C23 C24 37.41(8)
C21 Ti1 C23 C24 78.90(9)
C22 Ti1 C23 C24 116.18(13)
N11 Ti1 C23 C28 171.81(12)
N12 Ti1 C23 C28 90.05(15)
C1 Ti1 C23 C28 9.12(14)
Cl1 Ti1 C23 C28 -78.83(15)
C20 Ti1 C23 C28 158.00(17)
C21 Ti1 C23 C28 -160.51(17)
C24 Ti1 C23 C28 120.58(19)
C22 Ti1 C23 C28 -123.23(19)
C22 C23 C24 C20 0.39(15)
C28 C23 C24 C20 171.62(13)
Ti1 C23 C24 C20 -63.78(9)
C22 C23 C24 C29 -174.13(13)
C28 C23 C24 C29 -2.9(2)
Ti1 C23 C24 C29 121.71(13)
C22 C23 C24 Ti1 64.16(10)
C28 C23 C24 Ti1 -124.61(14)
C21 C20 C24 C23 0.08(15)
C25 C20 C24 C23 -177.25(14)
Ti1 C20 C24 C23 65.25(10)
C21 C20 C24 C29 174.35(13)
C25 C20 C24 C29 -3.0(2)
Ti1 C20 C24 C29 -120.48(14)
C21 C20 C24 Ti1 -65.17(10)
C25 C20 C24 Ti1 117.50(15)
N11 Ti1 C24 C23 -149.79(8)
N12 Ti1 C24 C23 153.55(9)
C1 Ti1 C24 C23 66.90(9)
Cl1 Ti1 C24 C23 -29.05(11)
C20 Ti1 C24 C23 -115.89(12)
C21 Ti1 C24 C23 -78.33(9)
C22 Ti1 C24 C23 -36.87(9)
N11 Ti1 C24 C20 -33.90(10)
N12 Ti1 C24 C20 -90.56(9)
C1 Ti1 C24 C20 -177.21(9)
Cl1 Ti1 C24 C20 86.84(10)
C21 Ti1 C24 C20 37.55(8)
C22 Ti1 C24 C20 79.02(9)
C23 Ti1 C24 C20 115.89(12)
N11 Ti1 C24 C29 89.58(14)
N12 Ti1 C24 C29 32.92(13)
C1 Ti1 C24 C29 -53.74(14)
Cl1 Ti1 C24 C29 -149.68(11)
C20 Ti1 C24 C29 123.48(17)
C21 Ti1 C24 C29 161.03(15)
C22 Ti1 C24 C29 -157.50(15)
C23 Ti1 C24 C29 -120.64(17)
